data_7220317
loop_
_publ_author_name
'Bai, Jie'
'Zhou, Hao-Long'
'Liao, Pei-Qin'
'Zhang, Wei-Xiong'
'Chen, Xiao-Ming'

_publ_section_title
;
 Structural diversity of coordination polymers controlled by the metal ion
 as the sole reaction variable
;
_journal_issue 24
_journal_name_full CrystEngComm
_journal_page_first 4462
_journal_paper_doi 10.1039/C5CE00349K
_journal_volume 17
_journal_year 2015
_chemical_formula_moiety '0.5(C52 H29.96 N4 O8 Zn2)'
_chemical_formula_sum 'C26 H14.98 N2 O4 Zn'
_chemical_formula_weight 484.75
_space_group_crystal_system monoclinic
_space_group_IT_number 15
_space_group_name_Hall '-C 2yc'
_space_group_name_H-M_alt 'C 1 2/c 1'
_symmetry_space_group_name_Hall '-C 2yc'
_symmetry_space_group_name_H-M 'C 1 2/c 1'
_atom_sites_solution_hydrogens geom
_audit_creation_date 2015-02-10
_audit_creation_method
;
Olex2 1.2
(compiled 2015.01.26 svn.r3150 for OlexSys, GUI svn.r4998)
;
_audit_update_record
;
2015-02-14 deposited with the CCDC.
2015-05-01 downloaded from the CCDC.
;
_cell_angle_alpha 90
_cell_angle_beta 92.02(3)
_cell_angle_gamma 90
_cell_formula_units_Z 4
_cell_length_a 16.424(18)
_cell_length_b 32.97(4)
_cell_length_c 7.432(10)
_cell_measurement_temperature 123(2)
_cell_volume 4022(9)
_computing_molecular_graphics 'Olex2 (Dolomanov et al., 2009)'
_computing_publication_material 'Olex2 (Dolomanov et al., 2009)'
_computing_structure_refinement 'ShelXL (Sheldrick, 2008)'
_diffrn_ambient_temperature 123
_diffrn_measured_fraction_theta_full 0.983
_diffrn_measured_fraction_theta_max 0.982
_diffrn_radiation_type CuK\a
_diffrn_radiation_wavelength 1.54187
_diffrn_reflns_av_R_equivalents 0.0851
_diffrn_reflns_av_unetI/netI 0.0640
_diffrn_reflns_laue_measured_fraction_full 0.983
_diffrn_reflns_laue_measured_fraction_max 0.982
_diffrn_reflns_limit_h_max 19
_diffrn_reflns_limit_h_min -19
_diffrn_reflns_limit_k_max 39
_diffrn_reflns_limit_k_min -39
_diffrn_reflns_limit_l_max 6
_diffrn_reflns_limit_l_min -8
_diffrn_reflns_number 14959
_diffrn_reflns_point_group_measured_fraction_full 0.983
_diffrn_reflns_point_group_measured_fraction_max 0.982
_diffrn_reflns_theta_full 67.687
_diffrn_reflns_theta_max 68.138
_diffrn_reflns_theta_min 6.537
_exptl_absorpt_coefficient_mu 1.014
_exptl_absorpt_correction_T_max 0.905
_exptl_absorpt_correction_T_min 0.751
_exptl_absorpt_correction_type multi-scan
_exptl_absorpt_process_details SADABS
_exptl_crystal_colour colourless
_exptl_crystal_density_diffrn 0.801
_exptl_crystal_description needle
_exptl_crystal_F_000 988
_exptl_crystal_size_max 0.3
_exptl_crystal_size_mid 0.1
_exptl_crystal_size_min 0.1
_refine_diff_density_max 0.524
_refine_diff_density_min -1.011
_refine_diff_density_rms 0.077
_refine_ls_extinction_method none
_refine_ls_goodness_of_fit_ref 1.076
_refine_ls_hydrogen_treatment constr
_refine_ls_matrix_type full
_refine_ls_number_parameters 179
_refine_ls_number_reflns 3610
_refine_ls_number_restraints 0
_refine_ls_restrained_S_all 1.076
_refine_ls_R_factor_all 0.0731
_refine_ls_R_factor_gt 0.0689
_refine_ls_shift/su_max 0.006
_refine_ls_shift/su_mean 0.001
_refine_ls_structure_factor_coef Fsqd
_refine_ls_weighting_details 'w=1/[\s^2^(Fo^2^)+(0.1396P)^2^+1.0220P] where P=(Fo^2^+2Fc^2^)/3'
_refine_ls_weighting_scheme calc
_refine_ls_wR_factor_gt 0.2051
_refine_ls_wR_factor_ref 0.2151
_reflns_Friedel_coverage 0.000
_reflns_number_gt 3147
_reflns_number_total 3610
_reflns_threshold_expression 'I > 2\s(I)'
_cod_data_source_file c5ce00349k2.cif
_cod_data_source_block 1
_cod_depositor_comments 'Adding full bibliography for 7220317--7220319.cif.'
_cod_original_cell_volume 4022(8)
_cod_database_code 7220317
_shelx_space_group_comment
;
The symmetry employed for this shelxl refinement is uniquely defined
by the following loop, which should always be used as a source of
symmetry information in preference to the above space-group names.
They are only intended as comments.
;
_shelx_estimated_absorpt_t_max 0.905
_shelx_estimated_absorpt_t_min 0.751
_olex2_refinement_description
;
1. Fixed Uiso
 At 1.2 times of:
  All C(H) groups
2. Uiso/Uaniso restraints and constraints
Uanis(C10) = Uanis(C9) = Uanis(N1) = Uanis(C13) = Uanis(C12) = Uanis(C11)
Uanis(C9') = Uanis(C10') = Uanis(C11') = Uanis(C12') = Uanis(C13') = Uanis(N1')
3. Others
 Sof(C10)=Sof(C9)=Sof(N1)=Sof(C13)=Sof(H13)=Sof(C12)=Sof(H12)=Sof(C11)=
 Sof(H11)=1-FVAR(1)
 Sof(C9')=Sof(C10')=Sof(H10')=Sof(C11')=Sof(H11')=Sof(C12')=Sof(H12')=
 Sof(C13')=Sof(H13')=Sof(N1')=FVAR(1)
 Sof(O2)=Sof(C2)=Sof(C3)=Sof(H3)=Sof(C4)=Sof(H4)=Sof(C5)=Sof(C6)=Sof(H6)=
 Sof(C7)=Sof(H7)=Sof(C1)=Sof(C8)=1-FVAR(2)
 Sof(C2')=Sof(C7')=Sof(H7')=Sof(C6')=Sof(H6')=Sof(C5')=Sof(C4')=Sof(H4')=
 Sof(C3')=Sof(H3')=Sof(C8')=Sof(O2')=Sof(C1')=FVAR(2)
4.a Aromatic/amide H refined with riding coordinates:
 C3(H3), C4(H4), C6(H6), C7(H7), C7'(H7'), C6'(H6'), C4'(H4'), C3'(H3'),
 C13(H13), C12(H12), C11(H11), C10'(H10'), C11'(H11'), C12'(H12'), C13'(H13')
4.b Fitted hexagon refined as free rotating group:
 C2(C3,C4,C5,C6,C7), C2'(C7',C6',C5',C4',C3'), C10(C9,N1,C13,C12,C11),
 C9'(C10',C11',C12',C13',N1')
;
_shelx_shelxl_version_number 2014/7
_olex2_submission_special_instructions 'No special instructions were received'

loop_
_space_group_symop_operation_xyz
'x, y, z'
'-x, y, -z+1/2'
'x+1/2, y+1/2, z'
'-x+1/2, y+1/2, -z+1/2'
'-x, -y, -z'
'x, -y, z-1/2'
'-x+1/2, -y+1/2, -z'
'x+1/2, -y+1/2, z-1/2'

loop_
_atom_site_label
_atom_site_type_symbol
_atom_site_fract_x
_atom_site_fract_y
_atom_site_fract_z
_atom_site_U_iso_or_equiv
_atom_site_adp_type
_atom_site_occupancy
_atom_site_site_symmetry_order
_atom_site_calc_flag
_atom_site_refinement_flags_posn
_atom_site_refinement_flags_adp
_atom_site_refinement_flags_occupancy
_atom_site_disorder_assembly
_atom_site_disorder_group
Zn1 Zn 0.5000 0.59152(2) 0.2500 0.0455(3) Uani 1 2 d S T P A .
O1 O 0.46716(14) 0.61159(6) 0.4944(3) 0.0516(5) Uani 1 1 d . . . . .
O2 O 0.4016(9) 0.6426(3) 0.2822(18) 0.068(3) Uani 0.545(8) 1 d . . . A 3
C2 C 0.3871(5) 0.66720(16) 0.5814(6) 0.061(2) Uani 0.545(8) 1 d . . . A 3
C3 C 0.3938(5) 0.65821(16) 0.7641(7) 0.0512(19) Uani 0.545(8) 1 d G . . A 3
H3 H 0.4185 0.6335 0.8033 0.061 Uiso 0.545(8) 1 calc R . . A 3
C4 C 0.3643(4) 0.68532(18) 0.8894(5) 0.066(3) Uani 0.545(8) 1 d G . . A 3
H4 H 0.3689 0.6792 1.0143 0.079 Uiso 0.545(8) 1 calc R . . A 3
C5 C 0.3282(5) 0.72142(18) 0.8321(5) 0.075(3) Uani 0.545(8) 1 d G . . A 3
C6 C 0.3216(6) 0.73040(19) 0.6494(5) 0.111(5) Uani 0.545(8) 1 d G . . A 3
H6 H 0.2969 0.7551 0.6102 0.133 Uiso 0.545(8) 1 calc R . . A 3
C7 C 0.3510(6) 0.70329(19) 0.5241(4) 0.107(4) Uani 0.545(8) 1 d G . . A 3
H7 H 0.3465 0.7094 0.3992 0.128 Uiso 0.545(8) 1 calc R . . A 3
C1 C 0.4230(10) 0.6360(5) 0.453(2) 0.057(4) Uani 0.545(8) 1 d . . . A 3
C2' C 0.3530(4) 0.65408(17) 0.5653(7) 0.050(2) Uani 0.455(8) 1 d . . . A 4
C7' C 0.2920(4) 0.68073(19) 0.5072(5) 0.067(3) Uani 0.455(8) 1 d G . . A 4
H7' H 0.2778 0.6829 0.3825 0.080 Uiso 0.455(8) 1 calc R . . A 4
C6' C 0.2518(5) 0.7042(2) 0.6315(6) 0.083(4) Uani 0.455(8) 1 d G . . A 4
H6' H 0.2101 0.7224 0.5918 0.100 Uiso 0.455(8) 1 calc R . . A 4
C5' C 0.2725(4) 0.70102(19) 0.8139(5) 0.061(2) Uani 0.455(8) 1 d G . . A 4
C4' C 0.3336(5) 0.6744(2) 0.8720(5) 0.058(3) Uani 0.455(8) 1 d G . . A 4
H4' H 0.3477 0.6722 0.9966 0.069 Uiso 0.455(8) 1 calc R . . A 4
C3' C 0.3738(4) 0.65090(19) 0.7477(8) 0.054(3) Uani 0.455(8) 1 d G . . A 4
H3' H 0.4155 0.6327 0.7874 0.065 Uiso 0.455(8) 1 calc R . . A 4
C10 C 0.5637(3) 0.46771(10) 0.2989(6) 0.0596(12) Uani 0.509(9) 1 d . . . A 2
C9 C 0.5256(3) 0.50488(13) 0.2692(7) 0.0596(12) Uani 0.509(9) 1 d G . . A 2
N1 N 0.5668(3) 0.54066(10) 0.3114(7) 0.0596(12) Uani 0.509(9) 1 d G . . A 2
C13 C 0.6460(3) 0.53926(11) 0.3833(6) 0.0596(12) Uani 0.509(9) 1 d G . . A 2
H13 H 0.6742 0.5637 0.4122 0.072 Uiso 0.509(9) 1 calc R . . A 2
C12 C 0.6841(3) 0.50209(15) 0.4130(5) 0.0596(12) Uani 0.509(9) 1 d G . . A 2
H12 H 0.7383 0.5011 0.4622 0.072 Uiso 0.509(9) 1 calc R . . A 2
C11 C 0.6430(3) 0.46631(11) 0.3708(6) 0.0596(12) Uani 0.509(9) 1 d G . . A 2
H11 H 0.6690 0.4409 0.3911 0.072 Uiso 0.509(9) 1 calc R . . A 2
C8' C 0.2345(7) 0.7279(3) 0.9391(10) 0.074(3) Uani 0.455(8) 1 d . . . A 4
C8 C 0.2954(7) 0.7491(3) 0.9598(10) 0.086(3) Uani 0.545(8) 1 d . . . A 3
O2' O 0.3795(13) 0.6309(4) 0.263(2) 0.077(4) Uani 0.455(8) 1 d . . . A 4
C1' C 0.4013(11) 0.6335(5) 0.421(3) 0.053(4) Uani 0.455(8) 1 d . . . A 4
C9' C 0.5551(3) 0.50700(14) 0.3060(7) 0.0584(12) Uani 0.491(9) 1 d . . . A 1
C10' C 0.6049(3) 0.47451(10) 0.3560(7) 0.0584(12) Uani 0.491(9) 1 d G . . A 1
H10' H 0.5848 0.4476 0.3452 0.070 Uiso 0.491(9) 1 calc R . . A 1
C11' C 0.6839(3) 0.48144(14) 0.4219(7) 0.0584(12) Uani 0.491(9) 1 d G . . A 1
H11' H 0.7179 0.4592 0.4561 0.070 Uiso 0.491(9) 1 calc R . . A 1
C12' C 0.7132(2) 0.52088(17) 0.4377(6) 0.0584(12) Uani 0.491(9) 1 d G . . A 1
H12' H 0.7672 0.5256 0.4828 0.070 Uiso 0.491(9) 1 calc R . . A 1
C13' C 0.6635(3) 0.55338(12) 0.3877(7) 0.0584(12) Uani 0.491(9) 1 d G . . A 1
H13' H 0.6835 0.5803 0.3985 0.070 Uiso 0.491(9) 1 calc R . . A 1
N1' N 0.5844(3) 0.54644(12) 0.3218(8) 0.0584(12) Uani 0.491(9) 1 d G . . A 1

loop_
_atom_site_aniso_label
_atom_site_aniso_U_11
_atom_site_aniso_U_22
_atom_site_aniso_U_33
_atom_site_aniso_U_23
_atom_site_aniso_U_13
_atom_site_aniso_U_12
Zn1 0.0739(5) 0.0354(4) 0.0278(3) 0.000 0.0103(3) 0.000
O1 0.0754(14) 0.0381(10) 0.0420(10) -0.0053(8) 0.0111(10) 0.0073(9)
O2 0.118(7) 0.062(6) 0.024(3) -0.004(4) 0.004(3) 0.038(5)
C2 0.096(5) 0.050(4) 0.037(3) 0.000(3) 0.005(3) 0.028(4)
C3 0.079(4) 0.047(3) 0.028(3) 0.004(2) 0.008(3) 0.015(3)
C4 0.093(6) 0.072(5) 0.033(3) -0.001(3) 0.000(3) 0.027(4)
C5 0.108(6) 0.078(5) 0.040(3) -0.010(3) 0.003(3) 0.043(5)
C6 0.190(12) 0.090(6) 0.050(4) -0.004(4) -0.012(5) 0.087(8)
C7 0.196(12) 0.090(6) 0.033(3) -0.004(3) -0.014(5) 0.079(7)
C1 0.084(9) 0.071(6) 0.016(4) 0.005(3) 0.002(5) 0.009(5)
C2' 0.084(5) 0.033(3) 0.033(3) -0.004(2) 0.010(3) 0.011(3)
C7' 0.099(6) 0.070(5) 0.032(3) -0.003(3) 0.000(3) 0.044(5)
C6' 0.136(8) 0.077(5) 0.035(4) -0.007(3) -0.009(4) 0.071(6)
C5' 0.090(6) 0.058(4) 0.037(3) -0.005(3) 0.007(3) 0.036(4)
C4' 0.088(6) 0.062(5) 0.024(3) -0.004(3) -0.001(3) 0.029(5)
C3' 0.075(5) 0.050(4) 0.039(5) -0.005(3) 0.001(3) 0.025(4)
C10 0.099(3) 0.0430(15) 0.0390(15) 0.0094(10) 0.0269(14) 0.0119(15)
C9 0.099(3) 0.0430(15) 0.0390(15) 0.0094(10) 0.0269(14) 0.0119(15)
N1 0.099(3) 0.0430(15) 0.0390(15) 0.0094(10) 0.0269(14) 0.0119(15)
C13 0.099(3) 0.0430(15) 0.0390(15) 0.0094(10) 0.0269(14) 0.0119(15)
C12 0.099(3) 0.0430(15) 0.0390(15) 0.0094(10) 0.0269(14) 0.0119(15)
C11 0.099(3) 0.0430(15) 0.0390(15) 0.0094(10) 0.0269(14) 0.0119(15)
C8' 0.110(7) 0.080(6) 0.033(4) -0.005(3) 0.005(4) 0.048(6)
C8 0.127(8) 0.080(5) 0.051(4) -0.004(3) 0.001(4) 0.056(6)
O2' 0.155(12) 0.050(6) 0.026(4) -0.003(4) 0.004(5) 0.033(6)
C1' 0.076(8) 0.040(5) 0.042(9) 0.001(5) -0.003(6) 0.031(5)
C9' 0.081(2) 0.0497(17) 0.0461(17) 0.0100(12) 0.0212(14) 0.0180(15)
C10' 0.081(2) 0.0497(17) 0.0461(17) 0.0100(12) 0.0212(14) 0.0180(15)
C11' 0.081(2) 0.0497(17) 0.0461(17) 0.0100(12) 0.0212(14) 0.0180(15)
C12' 0.081(2) 0.0497(17) 0.0461(17) 0.0100(12) 0.0212(14) 0.0180(15)
C13' 0.081(2) 0.0497(17) 0.0461(17) 0.0100(12) 0.0212(14) 0.0180(15)
N1' 0.081(2) 0.0497(17) 0.0461(17) 0.0100(12) 0.0212(14) 0.0180(15)

loop_
_atom_type_symbol
_atom_type_description
_atom_type_scat_dispersion_real
_atom_type_scat_dispersion_imag
_atom_type_scat_source
C C 0.0181 0.0091 'International Tables Vol C Tables 4.2.6.8 and 6.1.1.4'
H H 0.0000 0.0000 'International Tables Vol C Tables 4.2.6.8 and 6.1.1.4'
N N 0.0311 0.0180 'International Tables Vol C Tables 4.2.6.8 and 6.1.1.4'
O O 0.0492 0.0322 'International Tables Vol C Tables 4.2.6.8 and 6.1.1.4'
Zn Zn -1.5491 0.6778 'International Tables Vol C Tables 4.2.6.8 and 6.1.1.4'

loop_
_geom_angle_atom_site_label_1
_geom_angle_atom_site_label_2
_geom_angle_atom_site_label_3
_geom_angle
_geom_angle_site_symmetry_1
_geom_angle_site_symmetry_3
O1 Zn1 O1 141.84(13) 2_655 .
O1 Zn1 O2 93.6(4) . 2_655
O1 Zn1 O2 93.6(4) 2_655 .
O1 Zn1 O2 57.9(3) 2_655 2_655
O1 Zn1 O2 57.9(3) . .
O1 Zn1 C1 120.6(4) . 2_655
O1 Zn1 C1 26.4(3) 2_655 2_655
O1 Zn1 C1 26.4(3) . .
O1 Zn1 C1 120.6(4) 2_655 .
O1 Zn1 N1 103.03(17) . .
O1 Zn1 N1 108.07(17) 2_655 .
O1 Zn1 N1 103.0(3) 2_655 2_655
O1 Zn1 N1 108.1(3) . 2_655
O1 Zn1 O2' 62.2(4) . .
O1 Zn1 O2' 62.2(4) 2_655 2_655
O1 Zn1 O2' 96.2(5) 2_655 .
O1 Zn1 O2' 96.2(5) . 2_655
O1 Zn1 N1' 101.5(3) 2_655 2_655
O1 Zn1 N1' 105.44(18) 2_655 .
O1 Zn1 N1' 105.4(3) . 2_655
O1 Zn1 N1' 101.47(19) . .
O2 Zn1 O2 88.5(6) 2_655 .
O2 Zn1 C1 90.3(5) 2_655 .
O2 Zn1 C1 31.6(5) 2_655 2_655
O2 Zn1 C1 31.6(5) . .
O2 Zn1 C1 90.3(5) . 2_655
C1 Zn1 C1 107.5(8) 2_655 .
N1 Zn1 N1 70.0(4) . 2_655
O2' Zn1 O2' 113.6(7) 2_655 .
N1' Zn1 N1' 89.3(4) . 2_655
C1 O1 Zn1 100.2(8) . .
C1' O1 Zn1 92.7(8) . .
C1 O2 Zn1 79.6(10) . .
C3 C2 C7 120.0 . .
C3 C2 C1 116.6(6) . .
C7 C2 C1 123.4(6) . .
C2 C3 H3 120.0 . .
C2 C3 C4 120.0 . .
C4 C3 H3 120.0 . .
C3 C4 H4 120.0 . .
C5 C4 C3 120.0 . .
C5 C4 H4 120.0 . .
C4 C5 C6 120.0 . .
C4 C5 C8 120.5(4) . .
C6 C5 C8 119.5(4) . .
C5 C6 H6 120.0 . .
C5 C6 C7 120.0 . .
C7 C6 H6 120.0 . .
C2 C7 H7 120.0 . .
C6 C7 C2 120.0 . .
C6 C7 H7 120.0 . .
O1 C1 Zn1 53.4(7) . .
O1 C1 O2 122.1(15) . .
O1 C1 C2 124.5(11) . .
O2 C1 Zn1 68.9(9) . .
O2 C1 C2 113.1(13) . .
C2 C1 Zn1 171.5(10) . .
C7' C2' C3' 120.0 . .
C7' C2' C1' 117.0(7) . .
C3' C2' C1' 122.6(7) . .
C2' C7' H7' 120.0 . .
C2' C7' C6' 120.0 . .
C6' C7' H7' 120.0 . .
C7' C6' H6' 120.0 . .
C5' C6' C7' 120.0 . .
C5' C6' H6' 120.0 . .
C6' C5' C4' 120.0 . .
C6' C5' C8' 119.1(4) . .
C4' C5' C8' 120.7(4) . .
C5' C4' H4' 120.0 . .
C5' C4' C3' 120.0 . .
C3' C4' H4' 120.0 . .
C2' C3' H3' 120.0 . .
C4' C3' C2' 120.0 . .
C4' C3' H3' 120.0 . .
C9 C10 C9 23.26(16) . 2_655
C9 C10 C11 120.0 . .
C11 C10 C9 143.17(17) . 2_655
C10 C9 C10 79.5(3) . 2_655
C9 C9 C10 118.1 2_655 .
C9 C9 C10 38.6(3) 2_655 2_655
C9 C9 N1 121.72(8) 2_655 .
N1 C9 C10 160.1(3) . 2_655
N1 C9 C10 120.0 . .
C9 N1 Zn1 113.1(3) . .
C9 N1 C13 120.0 . .
C13 N1 Zn1 126.9(3) . .
N1 C13 H13 120.0 . .
N1 C13 C12 120.0 . .
C12 C13 H13 120.0 . .
C13 C12 H12 120.0 . .
C11 C12 C13 120.0 . .
C11 C12 H12 120.0 . .
C10 C11 H11 120.0 . .
C12 C11 C10 120.0 . .
C12 C11 H11 120.0 . .
C5' C8' C8' 135.0(12) . 7_567
C5 C8 C8 129.5(12) . 7_567
C1' O2' Zn1 82.0(13) . .
O1 C1' Zn1 53.6(6) . .
O1 C1' C2' 112.0(14) . .
C2' C1' Zn1 165.5(11) . .
O2' C1' Zn1 69.3(13) . .
O2' C1' O1 122.5(16) . .
O2' C1' C2' 124.6(16) . .
C10' C9' C9' 129.57(17) . 2_655
C10' C9' N1' 120.0 . .
N1' C9' C9' 110.30(17) . 2_655
C9' C10' H10' 120.0 . .
C9' C10' C11' 120.0 . .
C11' C10' H10' 120.0 . .
C10' C11' H11' 120.0 . .
C12' C11' C10' 120.0 . .
C12' C11' H11' 120.0 . .
C11' C12' H12' 120.0 . .
C11' C12' C13' 120.0 . .
C13' C12' H12' 120.0 . .
C12' C13' H13' 120.0 . .
N1' C13' C12' 120.0 . .
N1' C13' H13' 120.0 . .
C9' N1' Zn1 114.8(3) . .
C13' N1' Zn1 125.2(3) . .
C13' N1' C9' 120.0 . .

loop_
_geom_bond_atom_site_label_1
_geom_bond_atom_site_label_2
_geom_bond_distance
_geom_bond_site_symmetry_2
Zn1 O1 2.024(3) 2_655
Zn1 O1 2.024(3) .
Zn1 O2 2.353(13) 2_655
Zn1 O2 2.353(13) .
Zn1 C1 2.481(17) 2_655
Zn1 C1 2.481(17) .
Zn1 N1 2.047(3) .
Zn1 N1 2.047(6) 2_655
Zn1 O2' 2.37(2) 2_655
Zn1 O2' 2.37(2) .
Zn1 N1' 2.089(7) 2_655
Zn1 N1' 2.089(3) .
O1 C1 1.121(16) .
O1 C1' 1.395(15) .
O2 C1 1.32(2) .
C2 C3 1.3900 .
C2 C7 1.3900 .
C2 C1 1.536(17) .
C3 H3 0.9500 .
C3 C4 1.3900 .
C4 H4 0.9500 .
C4 C5 1.3900 .
C5 C6 1.3900 .
C5 C8 1.436(7) .
C6 H6 0.9500 .
C6 C7 1.3900 .
C7 H7 0.9500 .
C2' C7' 1.3900 .
C2' C3' 1.3900 .
C2' C1' 1.514(19) .
C7' H7' 0.9500 .
C7' C6' 1.3900 .
C6' H6' 0.9500 .
C6' C5' 1.3900 .
C5' C4' 1.3900 .
C5' C8' 1.443(8) .
C4' H4' 0.9500 .
C4' C3' 1.3900 .
C3' H3' 0.9500 .
C10 C9 1.3900 .
C10 C9 1.965(7) 2_655
C10 C11 1.3900 .
C9 C10 1.965(7) 2_655
C9 C9 0.880(9) 2_655
C9 N1 1.3900 .
N1 C13 1.3900 .
C13 H13 0.9500 .
C13 C12 1.3900 .
C12 H12 0.9500 .
C12 C11 1.3900 .
C11 H11 0.9500 .
C8' C8' 1.78(2) 7_567
C8 C8 1.63(2) 7_567
O2' C1' 1.22(3) .
C9' C9' 1.966(9) 2_655
C9' C10' 1.3900 .
C9' N1' 1.3900 .
C10' H10' 0.9500 .
C10' C11' 1.3900 .
C11' H11' 0.9500 .
C11' C12' 1.3900 .
C12' H12' 0.9500 .
C12' C13' 1.3900 .
C13' H13' 0.9500 .
C13' N1' 1.3900 .

loop_
_geom_torsion_atom_site_label_1
_geom_torsion_atom_site_label_2
_geom_torsion_atom_site_label_3
_geom_torsion_atom_site_label_4
_geom_torsion
_geom_torsion_site_symmetry_1
_geom_torsion_site_symmetry_4
Zn1 O1 C1 O2 4.7(16) . .
Zn1 O1 C1 C2 -169.8(12) . .
Zn1 O1 C1' C2' 177.9(11) . .
Zn1 O1 C1' O2' 8.2(19) . .
Zn1 O2 C1 O1 -4.1(14) . .
Zn1 O2 C1 C2 171.0(11) . .
Zn1 N1 C13 C12 -178.2(4) . .
Zn1 O2' C1' O1 -7.0(16) . .
Zn1 O2' C1' C2' -175.4(17) . .
C2 C3 C4 C5 0.0 . .
C3 C2 C7 C6 0.0 . .
C3 C2 C1 O1 -16.8(18) . .
C3 C2 C1 O2 168.3(10) . .
C3 C4 C5 C6 0.0 . .
C3 C4 C5 C8 178.2(8) . .
C4 C5 C6 C7 0.0 . .
C4 C5 C8 C8 -88.5(10) . 7_567
C5 C6 C7 C2 0.0 . .
C6 C5 C8 C8 89.7(11) . 7_567
C7 C2 C3 C4 0.0 . .
C7 C2 C1 O1 161.8(11) . .
C7 C2 C1 O2 -13.1(16) . .
C1 C2 C3 C4 178.7(9) . .
C1 C2 C7 C6 -178.6(9) . .
C2' C7' C6' C5' 0.0 . .
C7' C2' C3' C4' 0.0 . .
C7' C2' C1' Zn1 179(100) . .
C7' C2' C1' O1 172.4(8) . .
C7' C2' C1' O2' -18(2) . .
C7' C6' C5' C4' 0.0 . .
C7' C6' C5' C8' 175.3(8) . .
C6' C5' C4' C3' 0.0 . .
C6' C5' C8' C8' -103.6(10) . 7_567
C5' C4' C3' C2' 0.0 . .
C4' C5' C8' C8' 71.7(12) . 7_567
C3' C2' C7' C6' 0.0 . .
C3' C2' C1' Zn1 7(5) . .
C3' C2' C1' O1 0.2(17) . .
C3' C2' C1' O2' 169.6(14) . .
C10 C9 N1 Zn1 178.4(3) . .
C10 C9 N1 Zn1 -12.5(11) 2_655 .
C10 C9 N1 C13 169.1(11) 2_655 .
C10 C9 N1 C13 0.0 . .
C9 C10 C9 C10 -0.5(8) 2_655 2_655
C9 C10 C9 N1 175.7(11) 2_655 .
C9 C10 C11 C12 -2.8(7) 2_655 .
C9 C10 C11 C12 0.0 . .
C9 C9 N1 Zn1 -6.0(9) 2_655 .
C9 C9 N1 C13 175.6(11) 2_655 .
C9 N1 C13 C12 0.0 . .
N1 C13 C12 C11 0.0 . .
C13 C12 C11 C10 0.0 . .
C11 C10 C9 C10 -176.2(4) . 2_655
C11 C10 C9 C9 -175.7(11) . 2_655
C11 C10 C9 N1 0.0 . .
C8' C5' C4' C3' -175.2(8) . .
C8 C5 C6 C7 -178.2(8) . .
C1' C2' C7' C6' -172.5(9) . .
C1' C2' C3' C4' 172.0(10) . .
C9' C9' C10' C11' 175.3(6) 2_655 .
C9' C9' N1' Zn1 6.1(3) 2_655 .
C9' C9' N1' C13' -176.1(5) 2_655 .
C9' C10' C11' C12' 0.0 . .
C10' C9' N1' Zn1 -177.7(4) . .
C10' C9' N1' C13' 0.0 . .
C10' C11' C12' C13' 0.0 . .
C11' C12' C13' N1' 0.0 . .
C12' C13' N1' Zn1 177.5(4) . .
C12' C13' N1' C9' 0.0 . .
N1' C9' C10' C11' 0.0 . .
